data_2300386
loop_
_publ_author_name
'Reilly, Anthony M.'
'Wann, Derek A.'
'Gutmann, Matthias J.'
'Jura, Marek'
'Morrison, Carole A.'
'Rankin, David W. H.'

_publ_section_title
;
 Predicting anisotropic displacement parameters using molecular dynamics:
 density functional theory plus dispersion modelling of thermal motion in
 benzophenone
;
_journal_issue 3
_journal_name_full 'Journal of Applied Crystallography'
_journal_page_first 656
_journal_page_last 662
_journal_paper_doi 10.1107/S0021889813006225
_journal_volume 46
_journal_year 2013
_chemical_formula_moiety 'C13 H10 O'
_chemical_formula_sum 'C13 H10 O'
_chemical_formula_weight 182.21
_chemical_name_common Benzophenone
_chemical_name_systematic
;
 ?
;
_space_group_IT_number 19
_symmetry_cell_setting orthorhombic
_symmetry_space_group_name_Hall 'P 2ac 2ab'
_symmetry_space_group_name_H-M 'P 21 21 21'
_atom_sites_solution_hydrogens geom
_atom_sites_solution_primary direct
_atom_sites_solution_secondary difmap
_audit_creation_method SHELXL-97
_cell_angle_alpha 90.00
_cell_angle_beta 90.00
_cell_angle_gamma 90.00
_cell_formula_units_Z 4
_cell_length_a 7.9958(15)
_cell_length_b 10.2907(19)
_cell_length_c 12.174(2)
_cell_measurement_reflns_used 623
_cell_measurement_temperature 293(2)
_cell_measurement_theta_max 28.680
_cell_measurement_theta_min 3.2200
_cell_volume 1001.7(3)
_computing_structure_refinement 'SHELXL-97 (Sheldrick, 1997)'
_diffrn_ambient_temperature 293(2)
_diffrn_detector_area_resol_mean 15.9745
_diffrn_measured_fraction_theta_full 0.997
_diffrn_measured_fraction_theta_max 0.898
_diffrn_measurement_device_type 'Xcalibur, Sapphire3, Gemini'
_diffrn_radiation_monochromator graphite
_diffrn_radiation_source 'Enhance (Mo) X-ray Source'
_diffrn_radiation_type MoK\a
_diffrn_radiation_wavelength 0.71073
_diffrn_reflns_av_R_equivalents 0.0205
_diffrn_reflns_av_sigmaI/netI 0.0499
_diffrn_reflns_limit_h_max 5
_diffrn_reflns_limit_h_min -10
_diffrn_reflns_limit_k_max 11
_diffrn_reflns_limit_k_min -13
_diffrn_reflns_limit_l_max 10
_diffrn_reflns_limit_l_min -15
_diffrn_reflns_number 2828
_diffrn_reflns_theta_full 25.00
_diffrn_reflns_theta_max 28.68
_diffrn_reflns_theta_min 3.23
_exptl_absorpt_coefficient_mu 0.075
_exptl_absorpt_correction_T_max 1.00000
_exptl_absorpt_correction_T_min 0.78763
_exptl_absorpt_correction_type multi-scan
_exptl_absorpt_process_details
;
CrysAlisPro, Agilent Technologies,
Version 1.171.34.49 (release 20-01-2011 CrysAlis171 .NET)
(compiled Jan 20 2011,15:58:25)
Empirical absorption correction using spherical harmonics,
 implemented in SCALE3 ABSPACK scaling algorithm.
;
_exptl_crystal_colour 'White transparent'
_exptl_crystal_density_diffrn 1.208
_exptl_crystal_density_method 'not measured'
_exptl_crystal_description Block
_exptl_crystal_F_000 384
_exptl_crystal_size_max 0.1
_exptl_crystal_size_mid 0.1
_exptl_crystal_size_min 0.1
_refine_diff_density_max 0.104
_refine_diff_density_min -0.103
_refine_diff_density_rms 0.023
_refine_ls_abs_structure_details 'Flack H D (1983), Acta Cryst. A39, 876-881'
_refine_ls_extinction_coef 0.0069(12)
_refine_ls_extinction_expression Fc^*^=kFc[1+0.001xFc^2^\l^3^/sin(2\q)]^-1/4^
_refine_ls_extinction_method SHELXL
_refine_ls_goodness_of_fit_ref 0.971
_refine_ls_hydrogen_treatment constr
_refine_ls_matrix_type full
_refine_ls_number_parameters 128
_refine_ls_number_reflns 1915
_refine_ls_number_restraints 0
_refine_ls_restrained_S_all 0.971
_refine_ls_R_factor_all 0.0914
_refine_ls_R_factor_gt 0.0478
_refine_ls_shift/su_max 0.000
_refine_ls_shift/su_mean 0.000
_refine_ls_structure_factor_coef Fsqd
_refine_ls_weighting_details 'calc w=1/[\s^2^(Fo^2^)+(0.0220P)^2^+0.0000P] where P=(Fo^2^+2Fc^2^)/3'
_refine_ls_weighting_scheme calc
_refine_ls_wR_factor_gt 0.0675
_refine_ls_wR_factor_ref 0.0790
_reflns_number_gt 1166
_reflns_number_total 1915
_reflns_threshold_expression >2sigma(I)
_cod_data_source_file kk5130.cif
_cod_data_source_block Ph2CO2_Xray_295K
_cod_depositor_comments
;
The following automatic conversions were performed:

'_symmetry_cell_setting' value 'Orthorhombic' changed to
'orthorhombic' according to
/home/saulius/struct/CIF-dictionaries/cif_core.dic dictionary named
'cif_core.dic' version 2.3.1 from 2005-06-27.

Automatic conversion script
Id: cif_fix_values 1891 2012-01-12 08:04:46Z andrius 
;
_cod_database_code 2300386

loop_
_symmetry_equiv_pos_as_xyz
'x, y, z'
'-x+1/2, -y, z+1/2'
'x+1/2, -y+1/2, -z'
'-x, y+1/2, -z+1/2'

loop_
_atom_site_label
_atom_site_type_symbol
_atom_site_fract_x
_atom_site_fract_y
_atom_site_fract_z
_atom_site_U_iso_or_equiv
_atom_site_adp_type
_atom_site_occupancy
_atom_site_symmetry_multiplicity
_atom_site_calc_flag
_atom_site_refinement_flags
C1 C 0.1940(3) 0.4979(2) 0.89906(17) 0.0602(6) Uani 1 1 d .
H1 H 0.1345 0.5446 0.9515 0.072 Uiso 1 1 calc R
C2 C 0.2203(3) 0.3664(2) 0.91343(19) 0.0721(7) Uani 1 1 d .
H2 H 0.1764 0.3246 0.9747 0.087 Uiso 1 1 calc R
C3 C 0.3107(3) 0.2974(2) 0.8381(2) 0.0798(8) Uani 1 1 d .
H3 H 0.3293 0.2091 0.8487 0.096 Uiso 1 1 calc R
C4 C 0.3740(3) 0.3583(3) 0.7468(2) 0.0790(8) Uani 1 1 d .
H4 H 0.4359 0.3111 0.6960 0.095 Uiso 1 1 calc R
C5 C 0.3461(3) 0.4887(2) 0.7303(2) 0.0663(7) Uani 1 1 d .
H5 H 0.3879 0.5290 0.6676 0.080 Uiso 1 1 calc R
C6 C 0.2558(3) 0.5608(2) 0.80679(16) 0.0534(5) Uani 1 1 d .
C7 C 0.2199(3) 0.7001(2) 0.78224(18) 0.0599(6) Uani 1 1 d .
C8 C 0.1982(3) 0.7968(2) 0.87218(17) 0.0505(5) Uani 1 1 d .
C9 C 0.1001(3) 0.9054(2) 0.8519(2) 0.0650(6) Uani 1 1 d .
H9 H 0.0457 0.9133 0.7847 0.078 Uiso 1 1 calc R
C10 C 0.0822(3) 1.0011(2) 0.9291(3) 0.0779(7) Uani 1 1 d .
H10 H 0.0154 1.0731 0.9146 0.093 Uiso 1 1 calc R
C11 C 0.1636(3) 0.9903(2) 1.0284(3) 0.0756(8) Uani 1 1 d .
H11 H 0.1516 1.0551 1.0811 0.091 Uiso 1 1 calc R
C12 C 0.2631(3) 0.8833(2) 1.05006(18) 0.0679(7) Uani 1 1 d .
H12 H 0.3191 0.8767 1.1168 0.081 Uiso 1 1 calc R
C13 C 0.2791(3) 0.7863(2) 0.97248(16) 0.0568(6) Uani 1 1 d .
H13 H 0.3443 0.7137 0.9876 0.068 Uiso 1 1 calc R
O1 O 0.2096(3) 0.73555(16) 0.68655(12) 0.0952(6) Uani 1 1 d .

loop_
_atom_site_aniso_label
_atom_site_aniso_U_11
_atom_site_aniso_U_22
_atom_site_aniso_U_33
_atom_site_aniso_U_23
_atom_site_aniso_U_13
_atom_site_aniso_U_12
C1 0.0693(14) 0.0595(13) 0.0517(12) -0.0045(13) 0.0019(14) 0.0016(13)
C2 0.0893(17) 0.0609(14) 0.0661(15) 0.0004(14) 0.0015(16) -0.0033(14)
C3 0.0881(19) 0.0613(15) 0.0901(18) -0.0125(17) -0.0106(18) 0.0071(15)
C4 0.0704(15) 0.0813(19) 0.0854(19) -0.0287(18) 0.0098(16) 0.0092(14)
C5 0.0637(15) 0.0822(17) 0.0530(13) -0.0110(15) 0.0000(14) -0.0088(14)
C6 0.0574(13) 0.0603(13) 0.0424(11) -0.0051(12) -0.0029(13) -0.0033(12)
C7 0.0646(13) 0.0667(14) 0.0484(12) 0.0042(12) -0.0023(14) -0.0086(13)
C8 0.0514(12) 0.0501(11) 0.0499(12) 0.0064(11) -0.0018(12) -0.0057(11)
C9 0.0651(14) 0.0615(14) 0.0685(16) 0.0142(15) -0.0062(13) -0.0039(13)
C10 0.0783(16) 0.0567(15) 0.099(2) 0.0079(18) 0.0078(17) 0.0035(14)
C11 0.0826(18) 0.0554(14) 0.0889(19) -0.0160(16) 0.0224(17) -0.0079(14)
C12 0.0710(15) 0.0718(16) 0.0609(14) -0.0080(13) -0.0009(15) -0.0053(14)
C13 0.0577(13) 0.0554(13) 0.0572(13) 0.0004(12) -0.0030(13) 0.0015(11)
O1 0.1531(16) 0.0820(11) 0.0504(9) 0.0106(9) -0.0083(13) -0.0103(13)

loop_
_atom_type_symbol
_atom_type_description
_atom_type_scat_dispersion_real
_atom_type_scat_dispersion_imag
_atom_type_scat_source
C C 0.0033 0.0016 'International Tables Vol C Tables 4.2.6.8 and 6.1.1.4'
H H 0.0000 0.0000 'International Tables Vol C Tables 4.2.6.8 and 6.1.1.4'
O O 0.0106 0.0060 'International Tables Vol C Tables 4.2.6.8 and 6.1.1.4'

loop_
_geom_angle_atom_site_label_1
_geom_angle_atom_site_label_2
_geom_angle_atom_site_label_3
_geom_angle
C2 C1 C6 120.4(2)
C3 C2 C1 120.3(2)
C2 C3 C4 120.1(2)
C3 C4 C5 120.3(3)
C4 C5 C6 120.4(2)
C1 C6 C5 118.5(2)
C1 C6 C7 122.8(2)
C5 C6 C7 118.5(2)
O1 C7 C8 119.5(2)
O1 C7 C6 119.4(2)
C8 C7 C6 121.13(18)
C13 C8 C9 118.9(2)
C13 C8 C7 122.78(18)
C9 C8 C7 118.2(2)
C10 C9 C8 121.1(2)
C9 C10 C11 119.7(2)
C10 C11 C12 120.2(2)
C13 C12 C11 119.9(2)
C12 C13 C8 120.25(19)

loop_
_geom_bond_atom_site_label_1
_geom_bond_atom_site_label_2
_geom_bond_distance
C1 C2 1.380(3)
C1 C6 1.387(3)
C2 C3 1.367(3)
C3 C4 1.372(3)
C4 C5 1.375(3)
C5 C6 1.393(3)
C6 C7 1.492(3)
C7 O1 1.224(2)
C7 C8 1.490(3)
C8 C13 1.386(3)
C8 C9 1.388(3)
C9 C10 1.369(3)
C10 C11 1.378(3)
C11 C12 1.384(3)
C12 C13 1.380(2)
